data_1530185
loop_
_publ_author_name
'Knop, O.'
'Cameron, T.S.'
'Adhikesavalu, D.'
'Jenkins, J.A.'
'Vincent, B.R.'

_publ_section_title
;
 Crystal chemistry of complex indium(III) and other M(III) halides, with a
 discussion of M-Cl bond lengths in complex M(III) chlorides and of the
 structures of and hydrogen bonding in (N H4)2 (In Cl5 (H2 O)) Etc.
;
_journal_name_full 'Canadian Journal of Chemistry'
_journal_page_first 1527
_journal_page_last 1556
_journal_volume 65
_journal_year 1987
_chemical_formula_sum 'Cl5 H10 In N2 O'
_chemical_name_systematic '(N H4)2 (In Cl5 (H2 O))'
_space_group_IT_number 62
_symmetry_space_group_name_Hall '-P 2ac 2n'
_symmetry_space_group_name_H-M 'P n m a'
_cell_angle_alpha 90
_cell_angle_beta 90
_cell_angle_gamma 90
_cell_formula_units_Z 4
_cell_length_a 13.953
_cell_length_b 10.086
_cell_length_c 7.152
_cell_volume 1006.501
_citation_journal_id_ASTM CJCHAG
_cod_data_source_file Knop_CJCHAG_1987_1460.cif
_cod_data_source_block H10Cl5In1N2O1
_cod_original_formula_sum 'H10 Cl5 In1 N2 O1'
_cod_database_code 1530185

loop_
_symmetry_equiv_pos_as_xyz
x,y,z
-x+1/2,-y,z+1/2
x+1/2,-y+1/2,-z+1/2
-x,y+1/2,-z
-x,-y,-z
x-1/2,y,-z-1/2
-x-1/2,y-1/2,z-1/2
x,-y-1/2,z

loop_
_atom_site_label
_atom_site_type_symbol
_atom_site_fract_x
_atom_site_fract_y
_atom_site_fract_z
_atom_site_occupancy
_atom_site_U_iso_or_equiv
Cl4 Cl-1 0.1042 0.0036 0.1808 1 0.0
Cl1 Cl-1 0.0027 0.25 0.4608 1 0.0
H2 H+1 0.18 -0.036 0.545 1 0.0
H4 H+1 0.078 -0.016 0.669 1 0.0
Cl2 Cl-1 0.2545 0.25 0.4069 1 0.0
H1 H+1 -0.036 0.174 -0.072 1 0.0
N1 N-3 0.1436 0.0005 0.6587 1 0.0
Cl3 Cl-1 0.2244 0.25 -0.0794 1 0.0
H5 H+1 0.133 0.101 0.642 1 0.0
O1 O-2 -0.0082 0.25 -0.0058 1 0.0
H3 H+1 0.183 -0.016 0.779 1 0.0
In1 In+3 0.1154 0.25 0.192 1 0.0
